data_7006699
loop_
_publ_author_name
'Hitchcock, Peter B.'
'Lappert, Michael F.'
'Wei, Xue-Hong'

_publ_section_title
;
 Synthesis and structures of some bimetallic (Li/Ca, Li/Zn, Li/Li)
 diamides derived from 1,2-bis(neopentylamino)benzene and of
 Li2[{N(SiMe2NPr(i)2)}2C6H4-1,2](thf)3.
;
_journal_issue 9
_journal_name_full 'Dalton transactions (Cambridge, England : 2003)'
_journal_page_first 1181
_journal_page_last 1187
_journal_paper_doi 10.1039/b513196k
_journal_year 2006
_chemical_compound_source 'synthesis as described'
_chemical_formula_moiety 'C48 H84 Li1 N4 O4 Zn1'
_chemical_formula_sum 'C48 H84 Li N4 O4 Zn'
_chemical_formula_weight 853.5
_chemical_name_systematic
;
?
;
_space_group_IT_number 48
_symmetry_cell_setting orthorhombic
_symmetry_Int_Tables_number 48
_symmetry_space_group_name_Hall '-P 2ab 2bc'
_symmetry_space_group_name_H-M 'P n n n :2'
_atom_sites_solution_hydrogens geom
_atom_sites_solution_primary direct
_atom_sites_solution_secondary difmap
_audit_conform_dict_location ftp://ftp.iucr.org/pub/cif_core.dic
_audit_conform_dict_name cif_core.dic
_audit_conform_dict_version 2.2
_audit_creation_date 2003-12-19T16:40:52-00:00
_audit_creation_method 'WinGX routine CIF_UPDATE'
_cell_angle_alpha 90
_cell_angle_beta 90
_cell_angle_gamma 90
_cell_formula_units_Z 2
_cell_length_a 11.2835(2)
_cell_length_b 14.1788(3)
_cell_length_c 15.7345(4)
_cell_measurement_reflns_used 14232
_cell_measurement_temperature 173(2)
_cell_measurement_theta_max 25.028
_cell_measurement_theta_min 3.705
_cell_measurement_wavelength 0.71073
_cell_volume 2517.31(9)
_computing_cell_refinement 'HKL Scalepack (Otwinowski & Minor 1997)'
_computing_data_collection 'Collect (Nonius BV, 1997-2000)'
_computing_data_reduction 'HKL Denzo and Scalepack (Otwinowski & Minor 1997)'
_computing_molecular_graphics 'Ortep-3 for Windows (Farrugia, 1997)'
_computing_publication_material 'WinGX publication routines (Farrugia, 1999)'
_computing_structure_refinement 'SHELXL-97 (Sheldrick, 1997)'
_computing_structure_solution 'SHELXS-97 (Sheldrick, 1997)'
_diffrn_ambient_temperature 173(2)
_diffrn_detector 'CCD plate'
_diffrn_measured_fraction_theta_full 0.99
_diffrn_measured_fraction_theta_max 0.99
_diffrn_measurement_device '95mm CCD camera on \k-goniostat'
_diffrn_measurement_device_type KappaCCD
_diffrn_measurement_method 'CCD rotation images, thick slices'
_diffrn_orient_matrix_type 'by Nonius Collect from scalepack cell'
_diffrn_orient_matrix_UB_11 -0.98217E-2
_diffrn_orient_matrix_UB_12 0.247974E-1
_diffrn_orient_matrix_UB_13 -0.590784E-1
_diffrn_orient_matrix_UB_21 -0.756798E-1
_diffrn_orient_matrix_UB_22 -0.361242E-1
_diffrn_orient_matrix_UB_23 -0.58424E-2
_diffrn_orient_matrix_UB_31 -0.450609E-1
_diffrn_orient_matrix_UB_32 0.552657E-1
_diffrn_orient_matrix_UB_33 0.226893E-1
_diffrn_radiation_monochromator graphite
_diffrn_radiation_probe x-ray
_diffrn_radiation_type MoK\a
_diffrn_radiation_wavelength 0.71073
_diffrn_reflns_av_R_equivalents 0.0604
_diffrn_reflns_av_unetI/netI 0.027
_diffrn_reflns_limit_h_max 13
_diffrn_reflns_limit_h_min -13
_diffrn_reflns_limit_k_max 15
_diffrn_reflns_limit_k_min -16
_diffrn_reflns_limit_l_max 18
_diffrn_reflns_limit_l_min -18
_diffrn_reflns_number 22071
_diffrn_reflns_theta_full 25.09
_diffrn_reflns_theta_max 25.09
_diffrn_reflns_theta_min 3.87
_diffrn_source 'Enraf Nonius FR590'
_exptl_absorpt_coefficient_mu 0.53
_exptl_absorpt_correction_T_max 0.9803
_exptl_absorpt_correction_T_min 0.8495
_exptl_absorpt_correction_type multi-scan
_exptl_absorpt_process_details
;
[c.f. r.h. blessing, acta cryst. (1995), a51, 33-38]
;
_exptl_crystal_colour green
_exptl_crystal_density_diffrn 1.126
_exptl_crystal_density_method 'not measured'
_exptl_crystal_description plate
_exptl_crystal_F_000 930
_exptl_crystal_size_max 0.2
_exptl_crystal_size_mid 0.2
_exptl_crystal_size_min 0.05
_refine_diff_density_max 0.285
_refine_diff_density_min -0.275
_refine_diff_density_rms 0.047
_refine_ls_extinction_method none
_refine_ls_goodness_of_fit_ref 0.822
_refine_ls_hydrogen_treatment riding
_refine_ls_matrix_type full
_refine_ls_number_parameters 133
_refine_ls_number_reflns 2228
_refine_ls_number_restraints 0
_refine_ls_restrained_S_all 0.822
_refine_ls_R_factor_all 0.0523
_refine_ls_R_factor_gt 0.0431
_refine_ls_shift/su_max 0.002
_refine_ls_shift/su_mean 0
_refine_ls_structure_factor_coef Fsqd
_refine_ls_weighting_details 'calc w=1/[\s^2^(Fo^2^)+(0.0853P)^2^+4.3597P] where P=(Fo^2^+2Fc^2^)/3'
_refine_ls_weighting_scheme calc
_refine_ls_wR_factor_gt 0.1204
_refine_ls_wR_factor_ref 0.1288
_reflns_number_gt 1924
_reflns_number_total 2228
_reflns_threshold_expression >2sigma(I)
_cod_data_source_file b513196k.txt
_cod_data_source_block (3)-oct1703
_cod_original_sg_symbol_H-M Pnnn
_cod_original_formula_sum 'C48 H84 Li1 N4 O4 Zn1'
_cod_database_code 7006699

loop_
_symmetry_equiv_pos_as_xyz
'x, y, z'
'-x+1/2, -y+1/2, z'
'x, -y+1/2, -z+1/2'
'-x+1/2, y, -z+1/2'
'-x, -y, -z'
'x-1/2, y-1/2, -z'
'-x, y-1/2, z-1/2'
'x-1/2, -y, z-1/2'

loop_
_atom_site_label
_atom_site_type_symbol
_atom_site_fract_x
_atom_site_fract_y
_atom_site_fract_z
_atom_site_U_iso_or_equiv
_atom_site_adp_type
_atom_site_occupancy
_atom_site_symmetry_multiplicity
_atom_site_calc_flag
_atom_site_refinement_flags
_atom_site_disorder_assembly
_atom_site_disorder_group
Zn Zn 0.25 0.75 0.75 0.0266(2) Uani 1 4 d S . .
Li Li 0.25 0.75 0.25 0.039(2) Uani 1 4 d S . .
O O 0.15505(18) 0.82809(14) 0.32292(13) 0.0479(5) Uani 1 1 d . . .
N N 0.18644(19) 0.64544(14) 0.67848(13) 0.0321(5) Uani 1 1 d . . .
C1 C 0.2171(2) 0.55982(17) 0.71001(17) 0.0310(5) Uani 1 1 d . . .
C2 C 0.1911(3) 0.47174(19) 0.6729(2) 0.0426(7) Uani 1 1 d . . .
H2 H 0.1512 0.4703 0.6197 0.051 Uiso 1 1 calc R . .
C3 C 0.2216(3) 0.3874(2) 0.7112(2) 0.0516(8) Uani 1 1 d . . .
H3 H 0.2034 0.3294 0.684 0.062 Uiso 1 1 calc R . .
C4 C 0.1340(3) 0.6532(2) 0.59450(17) 0.0432(7) Uani 1 1 d . . .
H4A H 0.1454 0.5924 0.5647 0.052 Uiso 1 1 calc R . .
H4B H 0.1784 0.7018 0.5623 0.052 Uiso 1 1 calc R . .
C5 C 0.0016(3) 0.6785(2) 0.5912(2) 0.0496(8) Uani 1 1 d . . .
C6 C -0.0168(4) 0.7783(2) 0.6248(2) 0.0665(10) Uani 1 1 d . . .
H6A H 0.0291 0.8228 0.5902 0.1 Uiso 1 1 calc R . .
H6B H 0.0099 0.7817 0.684 0.1 Uiso 1 1 calc R . .
H6C H -0.1011 0.7946 0.6217 0.1 Uiso 1 1 calc R . .
C7 C -0.0345(4) 0.6749(3) 0.4972(3) 0.0831(13) Uani 1 1 d . . .
H7A H 0.0121 0.721 0.465 0.125 Uiso 1 1 calc R . .
H7B H -0.119 0.6899 0.4918 0.125 Uiso 1 1 calc R . .
H7C H -0.0198 0.6115 0.4747 0.125 Uiso 1 1 calc R . .
C8 C -0.0698(3) 0.6078(3) 0.6436(3) 0.0696(11) Uani 1 1 d . . .
H8A H -0.0566 0.5441 0.6216 0.104 Uiso 1 1 calc R . .
H8B H -0.1543 0.6233 0.6399 0.104 Uiso 1 1 calc R . .
H8C H -0.0443 0.6108 0.7031 0.104 Uiso 1 1 calc R . .
C9 C 0.0370(3) 0.8623(2) 0.3070(2) 0.0562(8) Uani 1 1 d . . .
H9A H -0.0216 0.811 0.314 0.067 Uiso 1 1 calc R . .
H9B H 0.0307 0.8874 0.2484 0.067 Uiso 1 1 calc R . .
C10 C 0.0153(4) 0.9389(3) 0.3707(3) 0.0783(12) Uani 1 1 d . . .
H10A H -0.0227 0.9941 0.3433 0.094 Uiso 1 1 calc R . .
H10B H -0.0366 0.9162 0.4171 0.094 Uiso 1 1 calc R . .
C11 C 0.1315(4) 0.9636(4) 0.4032(4) 0.113(2) Uani 1 1 d . . .
H11A H 0.1608 1.0217 0.3752 0.136 Uiso 1 1 calc R . .
H11B H 0.1276 0.975 0.4652 0.136 Uiso 1 1 calc R . .
C12 C 0.2098(4) 0.8857(3) 0.3852(3) 0.0844(14) Uani 1 1 d . . .
H12A H 0.2868 0.9094 0.3638 0.101 Uiso 1 1 calc R . .
H12B H 0.2244 0.8488 0.4376 0.101 Uiso 1 1 calc R . .

loop_
_atom_site_aniso_label
_atom_site_aniso_U_11
_atom_site_aniso_U_22
_atom_site_aniso_U_33
_atom_site_aniso_U_23
_atom_site_aniso_U_13
_atom_site_aniso_U_12
Zn 0.0344(3) 0.0178(3) 0.0276(3) 0 0 0
Li 0.038(5) 0.034(5) 0.045(5) 0 0 0
O 0.0430(11) 0.0495(12) 0.0510(12) -0.0143(9) -0.0099(9) 0.0137(9)
N 0.0394(12) 0.0270(11) 0.0299(10) -0.0009(9) 0.0002(9) -0.0016(9)
C1 0.0283(12) 0.0249(12) 0.0398(13) -0.0018(11) 0.0056(10) -0.0021(9)
C2 0.0399(15) 0.0297(14) 0.0581(18) -0.0073(13) -0.0032(13) -0.0044(12)
C3 0.0413(17) 0.0247(14) 0.089(2) -0.0086(15) -0.0013(15) -0.0036(11)
C4 0.0569(18) 0.0376(15) 0.0351(14) -0.0029(12) -0.0058(13) -0.0101(13)
C5 0.0567(19) 0.0401(16) 0.0521(17) -0.0050(14) -0.0188(15) -0.0025(14)
C6 0.084(3) 0.0474(19) 0.068(2) -0.0076(17) -0.025(2) 0.0201(18)
C7 0.103(3) 0.071(2) 0.075(3) -0.014(2) -0.049(2) 0.009(2)
C8 0.0432(19) 0.060(2) 0.105(3) -0.003(2) -0.0065(19) -0.0048(16)
C9 0.0484(18) 0.059(2) 0.061(2) -0.0089(16) -0.0098(15) 0.0146(15)
C10 0.068(2) 0.064(2) 0.103(3) -0.027(2) -0.007(2) 0.0238(19)
C11 0.068(3) 0.089(3) 0.183(5) -0.082(4) -0.015(3) 0.018(2)
C12 0.063(2) 0.094(3) 0.096(3) -0.052(3) -0.025(2) 0.014(2)

loop_
_atom_type_symbol
_atom_type_description
_atom_type_scat_dispersion_real
_atom_type_scat_dispersion_imag
_atom_type_scat_source
C C 0.0033 0.0016 'International Tables Vol C Tables 4.2.6.8 and 6.1.1.4'
H H 0 0 'International Tables Vol C Tables 4.2.6.8 and 6.1.1.4'
N N 0.0061 0.0033 'International Tables Vol C Tables 4.2.6.8 and 6.1.1.4'
Zn Zn 0.2839 1.4301 'International Tables Vol C Tables 4.2.6.8 and 6.1.1.4'
O O 0.0106 0.006 'International Tables Vol C Tables 4.2.6.8 and 6.1.1.4'
Li Li -0.0003 0.0001 'International Tables Vol C Tables 4.2.6.8 and 6.1.1.4'

loop_
_geom_angle_atom_site_label_1
_geom_angle_atom_site_label_2
_geom_angle_atom_site_label_3
_geom_angle
_geom_angle_site_symmetry_1
_geom_angle_site_symmetry_3
_geom_angle_publ_flag
N Zn N 137.85(12) . 3_566 ?
N Zn N 111.31(12) . 2_565 ?
N Zn N 83.98(12) 3_566 2_565 ?
N Zn N 83.98(12) . 4_556 ?
N Zn N 111.31(12) 3_566 4_556 ?
N Zn N 137.85(12) 2_565 4_556 ?
O Li O 112.20(12) 3_565 . ?
O Li O 106.65(12) 3_565 4 ?
O Li O 109.61(13) . 4 ?
O Li O 109.61(13) 3_565 2_565 ?
O Li O 106.65(12) . 2_565 ?
O Li O 112.20(12) 4 2_565 ?
C12 O C9 109.2(2) . . ?
C12 O Li 120.1(2) . . ?
C9 O Li 127.33(18) . . ?
C1 N C4 120.3(2) . . ?
C1 N Zn 111.54(16) . . ?
C4 N Zn 127.10(17) . . ?
N C1 C2 126.1(2) . . ?
N C1 C1 116.40(14) . 4_556 ?
C2 C1 C1 117.54(16) . 4_556 ?
C3 C2 C1 122.3(3) . . ?
C3 C3 C2 120.07(18) 4_556 . ?
N C4 C5 116.4(2) . . ?
C8 C5 C6 110.5(3) . . ?
C8 C5 C7 111.1(3) . . ?
C6 C5 C7 109.2(3) . . ?
C8 C5 C4 110.0(3) . . ?
C6 C5 C4 109.6(3) . . ?
C7 C5 C4 106.4(3) . . ?
O C9 C10 106.2(3) . . ?
C11 C10 C9 105.3(3) . . ?
C12 C11 C10 107.4(3) . . ?
O C12 C11 108.1(3) . . ?

loop_
_geom_bond_atom_site_label_1
_geom_bond_atom_site_label_2
_geom_bond_distance
_geom_bond_site_symmetry_2
_geom_bond_publ_flag
Zn N 1.995(2) . ?
Zn N 1.995(2) 3_566 ?
Zn N 1.995(2) 2_565 ?
Zn N 1.995(2) 4_556 ?
Li O 1.9210(19) 3_565 ?
Li O 1.9210(19) . ?
Li O 1.9210(19) 4 ?
Li O 1.9210(19) 2_565 ?
O C12 1.418(4) . ?
O C9 1.440(4) . ?
N C1 1.356(3) . ?
N C4 1.452(3) . ?
C1 C2 1.409(4) . ?
C1 C1 1.461(5) 4_556 ?
C2 C3 1.382(4) . ?
C3 C3 1.380(7) 4_556 ?
C4 C5 1.538(4) . ?
C5 C8 1.527(5) . ?
C5 C6 1.526(4) . ?
C5 C7 1.535(5) . ?
C9 C10 1.498(5) . ?
C10 C11 1.451(6) . ?
C11 C12 1.442(5) . ?
